data_7123792
loop_
_publ_author_name
'Prigorchenko, Elena'
'Kaabel, Sandra'
'Narva, Triin'
'Ba\<skir, Anastassia'
'Fomit\<senko, Maria'
'Adamson, Jasper'
'J\"arving, Ivar'
'Rissanen, Kari'
'Tamm, Toomas'
'Aav, Riina'

_publ_section_title
;
 Formation and Trapping of the Thermodynamically Unfavoured
 inverted-hemicucurbit[6]uril
;
_journal_name_full 'Chemical Communications'
_journal_paper_doi 10.1039/C9CC04990H
_journal_year 2019
_chemical_formula_moiety 'C48 H72 N12 O6, 6(C Cl3 D)'
_chemical_formula_sum 'C54 H72 Cl18 D6 N12 O6'
_chemical_formula_weight 1635.42
_chemical_melting_point 290
_chemical_name_systematic inverted-(all-R,S)-cycHC[6]
_space_group_crystal_system triclinic
_space_group_IT_number 2
_space_group_name_Hall '-P 1'
_space_group_name_H-M_alt 'P -1'
_symmetry_space_group_name_Hall '-P 1'
_symmetry_space_group_name_H-M 'P -1'
_atom_sites_solution_hydrogens geom
_atom_sites_solution_primary dual
_atom_sites_solution_secondary difmap
_audit_creation_date 2017-07-11
_audit_creation_method
;
Olex2 1.2
(compiled 2017.03.28 svn.r3405 for OlexSys, GUI svn.r5337)
;
_audit_update_record
;
2017-08-17 deposited with the CCDC.    2019-07-05 downloaded from the CCDC.
;
_cell_angle_alpha 62.870(3)
_cell_angle_beta 73.384(3)
_cell_angle_gamma 75.940(3)
_cell_formula_units_Z 1
_cell_length_a 12.5904(4)
_cell_length_b 12.8566(4)
_cell_length_c 13.5535(5)
_cell_measurement_reflns_used 7657
_cell_measurement_temperature 123(2)
_cell_measurement_theta_max 67.1770
_cell_measurement_theta_min 3.6890
_cell_volume 1854.62(12)
_computing_cell_refinement 'CrysAlisPro 1.171.38.43 (Rigaku OD, 2015)'
_computing_data_collection
;
Rigaku Collection Strategy
(Daniels, L. M. (2011). Acta Cryst. A67, C143)
;
_computing_data_reduction 'CrysAlisPro 1.171.38.43 (Rigaku OD, 2015)'
_computing_molecular_graphics
;
Mercury CSD 3.9 (Macrae, C. F., et al. (2006). J. Appl. Cryst. 39, 453-457)
POV-Ray 3.7 (Persistence of Vision Pty. Ltd. (2004)) 
;
_computing_publication_material 'Olex2 (Dolomanov et al., 2009)'
_computing_structure_refinement 'ShelXL (Sheldrick, 2015)'
_computing_structure_solution 'ShelXT (Sheldrick, 2015)'
_diffrn_ambient_temperature 123.0
_diffrn_detector 'CCD plate'
_diffrn_measured_fraction_theta_full 0.965
_diffrn_measured_fraction_theta_max 0.965
_diffrn_measurement_details
;
List of Runs (angles in degrees, time in seconds):

  # Type    Start    End  Width  t~exp~   \w     \q     \k     \f   Frames
#--------------------------------------------------------------------------
  1  \w   -179.00   0.00   1.00   20.00    --  -90.00  60.00  36.00  179
  2  \w   -110.00  69.00   1.00   10.00    --  -21.00  60.00 -36.00  179
  3  \w   -179.00   0.00   1.00   20.00    --  -90.00  60.00-180.00  179
  4  \w   -179.00   0.00   1.00   20.00    --  -90.00  30.00 108.00  179
  5  \w   -179.00   0.00   1.00   20.00    --  -90.00  60.00 -36.00  179
  6  \w   -179.00   0.00   1.00   20.00    --  -90.00  60.00-108.00  179
  7  \w   -179.00   0.00   1.00   20.00    --  -90.00  30.00 -36.00  179
  8  \w   -179.00 -76.00   1.00   20.00    --  -90.00  30.00-180.00  103
;
_diffrn_measurement_device 'four-circle diffractometer'
_diffrn_measurement_device_type 'Rigaku Saturn944+ (2x2 bin mode)'
_diffrn_measurement_method '\w scans'
_diffrn_orient_matrix_type 'CrysAlisPro convention (1999,Acta A55,543-557)'
_diffrn_orient_matrix_UB_11 -0.1195157000
_diffrn_orient_matrix_UB_12 0.0632687000
_diffrn_orient_matrix_UB_13 0.0201405000
_diffrn_orient_matrix_UB_21 -0.0055756000
_diffrn_orient_matrix_UB_22 0.0370219000
_diffrn_orient_matrix_UB_23 -0.1238913000
_diffrn_orient_matrix_UB_31 -0.0477399000
_diffrn_orient_matrix_UB_32 -0.1143494000
_diffrn_orient_matrix_UB_33 0.0354590000
_diffrn_radiation_monochromator Confocal
_diffrn_radiation_probe x-ray
_diffrn_radiation_type CuK\a
_diffrn_radiation_wavelength 1.54184
_diffrn_reflns_av_R_equivalents 0.0368
_diffrn_reflns_av_unetI/netI 0.0246
_diffrn_reflns_Laue_measured_fraction_full 0.965
_diffrn_reflns_Laue_measured_fraction_max 0.965
_diffrn_reflns_limit_h_max 15
_diffrn_reflns_limit_h_min -15
_diffrn_reflns_limit_k_max 14
_diffrn_reflns_limit_k_min -15
_diffrn_reflns_limit_l_max 15
_diffrn_reflns_limit_l_min -16
_diffrn_reflns_number 18638
_diffrn_reflns_point_group_measured_fraction_full 0.965
_diffrn_reflns_point_group_measured_fraction_max 0.965
_diffrn_reflns_theta_full 67.277
_diffrn_reflns_theta_max 67.277
_diffrn_reflns_theta_min 3.696
_diffrn_source 'fine-focus sealed X-ray tube'
_diffrn_source_type 'Rigaku MicroMax-003'
_exptl_absorpt_coefficient_mu 6.531
_exptl_absorpt_correction_T_max 1.00000
_exptl_absorpt_correction_T_min 0.68856
_exptl_absorpt_correction_type multi-scan
_exptl_absorpt_process_details
;
CrysAlisPro 1.171.38.43 (Rigaku Oxford Diffraction, 2015)
Empirical absorption correction using spherical harmonics,
 implemented in SCALE3 ABSPACK scaling algorithm.
;
_exptl_crystal_colour colourless
_exptl_crystal_colour_primary colourless
_exptl_crystal_density_diffrn 1.464
_exptl_crystal_description block
_exptl_crystal_F_000 840
_exptl_crystal_size_max 0.2
_exptl_crystal_size_mid 0.2
_exptl_crystal_size_min 0.14
_refine_diff_density_max 0.471
_refine_diff_density_min -0.413
_refine_diff_density_rms 0.053
_refine_ls_extinction_method none
_refine_ls_goodness_of_fit_ref 1.063
_refine_ls_hydrogen_treatment constr
_refine_ls_matrix_type full
_refine_ls_number_parameters 786
_refine_ls_number_reflns 6432
_refine_ls_number_restraints 2084
_refine_ls_restrained_S_all 1.005
_refine_ls_R_factor_all 0.0939
_refine_ls_R_factor_gt 0.0862
_refine_ls_shift/su_max 0.000
_refine_ls_shift/su_mean 0.000
_refine_ls_structure_factor_coef Fsqd
_refine_ls_weighting_details 'w=1/[\s^2^(Fo^2^)+(0.0955P)^2^+2.3585P] where P=(Fo^2^+2Fc^2^)/3'
_refine_ls_weighting_scheme calc
_refine_ls_wR_factor_gt 0.2248
_refine_ls_wR_factor_ref 0.2309
_reflns_Friedel_coverage 0.000
_reflns_number_gt 5532
_reflns_number_total 6432
_reflns_threshold_expression 'I > 2\s(I)'
_cod_data_source_file c9cc04990h2.cif
_cod_data_source_block inverted_(all_R_S)_cycHC6
_cod_original_cell_volume 1854.63(12)
_cod_database_code 7123792
_shelx_shelxl_version_number 2016/6
_chemical_oxdiff_formula 'C48 H64 N12 O6'
_shelx_space_group_comment
;
The symmetry employed for this shelxl refinement is uniquely defined
by the following loop, which should always be used as a source of
symmetry information in preference to the above space-group names.
They are only intended as comments.
;
_reflns_odcompleteness_completeness 96.52
_reflns_odcompleteness_iscentric 1
_reflns_odcompleteness_theta 67.16
_olex2_refinement_description
;
1. Fixed Uiso
 At 1.2 times of:
  All C(H) groups, All C(H,H) groups, All C(H,H,H,H) groups
2. Restrained distances
 C1AS-Cl1A = C1AS-Cl2A = C1AS-Cl3A
 1.73923 with sigma of 0.02
 Cl1A-Cl2A = Cl1A-Cl3A = Cl2A-Cl3A
 2.86066 with sigma of 0.02
 C1AT-Cl4A = C1AT-Cl5A = C1AT-Cl6A
 1.73923 with sigma of 0.02
 Cl4A-Cl5A = Cl5A-Cl6A = Cl6A-Cl4A
 2.86066 with sigma of 0.02
 C1BS-Cl1B = C1BS-Cl2B = C1BS-Cl3B
 1.73923 with sigma of 0.02
 Cl1B-Cl2B = Cl1B-Cl3B = Cl2B-Cl3B
 2.86066 with sigma of 0.02
 C2BS-Cl4B = C2BS-Cl5B = C2BS-Cl6B
 1.73923 with sigma of 0.02
 Cl4B-Cl5B = Cl4B-Cl6B = Cl5B-Cl6B
 2.86066 with sigma of 0.02
 C3BS-Cl7B = C3BS-Cl8B = C3BS-Cl9B
 1.73923 with sigma of 0.02
 Cl7B-Cl8B = Cl8B-Cl9B = Cl7B-Cl9B
 2.86066 with sigma of 0.02
 C1CS-Cl1C = C1CS-Cl2C = C1CS-Cl3C
 1.73923 with sigma of 0.02
 Cl1C-Cl2C = Cl1C-Cl3C = Cl2C-Cl3C
 2.86066 with sigma of 0.02
 C2CS-Cl4C = C2CS-Cl5C = C2CS-Cl6C
 1.73923 with sigma of 0.02
 Cl4C-Cl5C = Cl4C-Cl6C = Cl5C-Cl6C
 2.86066 with sigma of 0.02
 C3CS-Cl7C = C3CS-Cl8C = C3CS-Cl9C
 1.73923 with sigma of 0.02
 Cl7C-Cl8C = Cl7C-Cl9C = Cl8C-Cl9C
 2.86066 with sigma of 0.02
 C8BB-N1BB \\sim C8BB-N1C \\sim C8B-N1C \\sim C8B-N1B
 with sigma of 0.02
3. Uiso/Uaniso restraints and constraints
Cl1C \\sim Cl2C \\sim Cl3C \\sim C1CS \\sim Cl4C \\sim Cl5C \\sim Cl6C \\sim
C2CS \\sim Cl7C \\sim Cl8C \\sim Cl9C \\sim C3CS: within 2A with sigma of 0.02
and sigma for terminal atoms of 0.04
Cl1B \\sim Cl2B \\sim Cl3B \\sim C1BS \\sim Cl4B \\sim Cl5B \\sim Cl6B \\sim
C2BS \\sim Cl7B \\sim Cl8B \\sim Cl9B \\sim C3BS: within 2A with sigma of 0.02
and sigma for terminal atoms of 0.04
Cl1A \\sim Cl2A \\sim Cl3A \\sim C1AS \\sim Cl4A \\sim Cl5A \\sim Cl6A \\sim
C1AT: within 2A with sigma of 0.02 and sigma for terminal atoms of 0.04
C1A \\sim C2A \\sim C3A \\sim C4A \\sim C5A \\sim C6A \\sim C7A \\sim C8A \\sim
N1A \\sim N2A \\sim O1A \\sim C1AB \\sim C2AB \\sim C3AB \\sim C4AB \\sim C5AB
\\sim C6AB \\sim C7AB \\sim N1AB \\sim N2AB \\sim O1AB: within 1.7A with sigma
of 0.02 and sigma for terminal atoms of 0.04
C1B \\sim C2B \\sim C3B \\sim C4B \\sim C5B \\sim C6B \\sim C7B \\sim C8B \\sim
N1B \\sim N2B \\sim O1B \\sim C1BB \\sim C2BB \\sim C3BB \\sim C4BB \\sim C5BB
\\sim C6BB \\sim C7BB \\sim C8BB \\sim N1BB \\sim N2BB \\sim O1BB: within 1.7A
with sigma of 0.02 and sigma for terminal atoms of 0.04
Uanis(C1BS) \\sim Ueq, Uanis(C2BS) \\sim Ueq, Uanis(C3BS) \\sim Ueq,
Uanis(Cl1B) \\sim Ueq, Uanis(Cl2B) \\sim Ueq, Uanis(Cl3B) \\sim Ueq,
Uanis(Cl4B) \\sim Ueq, Uanis(Cl5B) \\sim Ueq, Uanis(Cl6B) \\sim Ueq,
Uanis(Cl7B) \\sim Ueq, Uanis(Cl8B) \\sim Ueq, Uanis(Cl9B) \\sim Ueq: with sigma
of 0.04 and sigma for terminal atoms of 0.08
4. Rigid body (RIGU) restrains
 C1A, C2A, C3A, C4A, C5A, C6A, C7A, C8A, C1AB, C2AB, C3AB, C4AB, C5AB, C6AB,
 C7AB, C1B, C2B, C3B, C4B, C5B, C6B, C7B, C8B, C1BB, C2BB, C3BB, C4BB, C5BB,
 C6BB, C7BB, C8BB, C1C, C2C, C3C, C4C, C5C, C6C, C7C, C8C, C1AS, C1AT, C1BS,
 C2BS, C3BS, C1CS, C2CS, C3CS, N1A, N2A, N1AB, N2AB, N1B, N2B, N1BB, N2BB, N1C,
 N2C, O1A, O1AB, O1B, O1BB, O1C, Cl1A, Cl2A, Cl3A, Cl4A, Cl5A, Cl6A, Cl1B, Cl2B,
  Cl3B, Cl4B, Cl5B, Cl6B, Cl7B, Cl8B, Cl9B, Cl1C, Cl2C, Cl3C, Cl4C, Cl5C, Cl6C,
 Cl7C, Cl8C, Cl9C
 with sigma for 1-2 distances of 0.004 and sigma for 1-3 distances of 0.004
5. Same fragment restrains
{C1C, C2C, C3C, C4C, C5C, C6C, C7C, C8C, N1C, N2C, O1C} sigma for 1-2: 0.02,
1-3: 0.04
as
{C1A, C2A, C3A, C4A, C5A, C6A, C7A, C8A, N1A, N2A, O1A}
{C1C, C2C, C3C, C4C, C5C, C6C, C7C, N1C, N2C, O1C} sigma for 1-2: 0.02, 1-3:
0.04
as
{C1AB, C2AB, C3AB, C4AB, C5AB, C6AB, C7AB, N1AB, N2AB, O1AB}
{C1C, C2C, C3C, C4C, C5C, C6C, C7C} sigma for 1-2: 0.02, 1-3: 0.04
as
{C1B, C2B, C3B, C4B, C5B, C6B, C7B}
{N1C, N2C, O1C} sigma for 1-2: 0.02, 1-3: 0.04
as
{N1B, N2B, O1B}
{C1C, C2C, C3C, C4C, C5C, C6C, C7C} sigma for 1-2: 0.02, 1-3: 0.04
as
{C1BB, C2BB, C3BB, C4BB, C5BB, C6BB, C7BB}
{Cl1C, Cl2C, Cl3C, C1CS} sigma for 1-2: 0.02, 1-3: 0.02
{Cl4C, Cl5C, Cl6C, C2CS} sigma for 1-2: 0.02, 1-3: 0.02
as
{Cl7C, Cl8C, Cl9C, C3CS}
6. Others
 1*[Sof(C1A)+Sof(C2A)+Sof(H2A)+Sof(C3A)+Sof(H3A)+Sof(C4A)+Sof(H4AA)+Sof(H4AB)+
 Sof(C5A)+Sof(H5AA)+Sof(H5AB)+Sof(C6A)+Sof(H6AA)+Sof(H6AB)+Sof(C7A)+Sof(H7AA)+
 Sof(H7AB)+Sof(N1A)+Sof(N2A)+Sof(O1A)+Sof(C1AB)+Sof(C2AB)+Sof(H2AB)+Sof(C3AB)+
 Sof(H3AB)+Sof(C4AB)+Sof(H4AC)+Sof(H4AD)+Sof(C5AB)+Sof(H5AC)+Sof(H5AD)+
 Sof(C6AB)+Sof(H6AC)+Sof(H6AD)+Sof(C7AB)+Sof(H7AC)+Sof(H7AD)+Sof(N1AB)+
 Sof(N2AB)+Sof(O1AB)+Sof(H8CA)+Sof(H8CB)+Sof(H8CC)+Sof(H8CD)]+1*[Sof(H8AA)+
 Sof(H8AB)+Sof(H8AC)+Sof(H8AD)+Sof(C1B)+Sof(C2B)+Sof(H2B)+Sof(C3B)+Sof(H3B)+
 Sof(C4B)+Sof(H4BA)+Sof(H4BB)+Sof(C5B)+Sof(H5BA)+Sof(H5BB)+Sof(C6B)+Sof(H6BA)+
 Sof(H6BB)+Sof(C7B)+Sof(H7BA)+Sof(H7BB)+Sof(C8B)+Sof(H8BA)+Sof(H8BB)+Sof(N1B)+
 Sof(N2B)+Sof(O1B)+Sof(C1BB)+Sof(C2BB)+Sof(H2BB)+Sof(C3BB)+Sof(H3BB)+Sof(C4BB)+
 Sof(H4BC)+Sof(H4BD)+Sof(C5BB)+Sof(H5BC)+Sof(H5BD)+Sof(C6BB)+Sof(H6BC)+
 Sof(H6BD)+Sof(C7BB)+Sof(H7BC)+Sof(H7BD)+Sof(C8BB)+Sof(H8BC)+Sof(H8BD)+
 Sof(N1BB)+Sof(N2BB)+Sof(O1BB)]=1.5 with esd of 0.0001
 1*[Sof(Cl1B)+Sof(Cl2B)+Sof(Cl3B)+Sof(C1BS)+Sof(D1BS)]+1*[Sof(Cl4B)+Sof(Cl5B)+
 Sof(Cl6B)+Sof(C2BS)+Sof(D2BS)]+1*[Sof(Cl7B)+Sof(Cl8B)+Sof(Cl9B)+Sof(C3BS)+
 Sof(D3BS)]=1 with esd of 0.0001
 1*[Sof(Cl1C)+Sof(Cl2C)+Sof(Cl3C)+Sof(C1CS)+Sof(D1CS)]+1*[Sof(Cl4C)+Sof(Cl5C)+
 Sof(Cl6C)+Sof(C2CS)+Sof(D2CS)]+1*[Sof(Cl7C)+Sof(Cl8C)+Sof(Cl9C)+Sof(C3CS)+
 Sof(D3CS)]=1 with esd of 0.0001
 1(DFIX)=1(DFIX)=1(DFIX)=1(DFIX)=1(DFIX)=1(DFIX)=1(DFIX)=1(DFIX)=FVAR(1)
 1(DFIX)=1(DFIX)=1(DFIX)=1(DFIX)=1(DFIX)=1(DFIX)=1(DFIX)=1(DFIX)=FVAR(2)
 Sof(Cl1C)=Sof(Cl2C)=Sof(Cl3C)=Sof(C1CS)=Sof(D1CS)=FVAR(3)
 Sof(Cl4C)=Sof(Cl5C)=Sof(Cl6C)=Sof(C2CS)=Sof(D2CS)=FVAR(4)
 Sof(Cl7C)=Sof(Cl8C)=Sof(Cl9C)=Sof(C3CS)=Sof(D3CS)=FVAR(5)
 Sof(Cl1B)=Sof(Cl2B)=Sof(Cl3B)=Sof(C1BS)=Sof(D1BS)=FVAR(6)
 Sof(Cl4B)=Sof(Cl5B)=Sof(Cl6B)=Sof(C2BS)=Sof(D2BS)=FVAR(7)
 Sof(Cl7B)=Sof(Cl8B)=Sof(Cl9B)=Sof(C3BS)=Sof(D3BS)=FVAR(8)
 Sof(C1AB)=Sof(C2AB)=Sof(H2AB)=Sof(C3AB)=Sof(H3AB)=Sof(C4AB)=Sof(H4AC)=
 Sof(H4AD)=Sof(C5AB)=Sof(H5AC)=Sof(H5AD)=Sof(C6AB)=Sof(H6AC)=Sof(H6AD)=
 Sof(C7AB)=Sof(H7AC)=Sof(H7AD)=Sof(N1AB)=Sof(N2AB)=Sof(O1AB)=Sof(H8CC)=
 Sof(H8CD)=1-FVAR(9)
 Sof(C1A)=Sof(C2A)=Sof(H2A)=Sof(C3A)=Sof(H3A)=Sof(C4A)=Sof(H4AA)=Sof(H4AB)=
 Sof(C5A)=Sof(H5AA)=Sof(H5AB)=Sof(C6A)=Sof(H6AA)=Sof(H6AB)=Sof(C7A)=Sof(H7AA)=
 Sof(H7AB)=Sof(N1A)=Sof(N2A)=Sof(O1A)=Sof(H8CA)=Sof(H8CB)=FVAR(9)
 Sof(H8AC)=Sof(H8AD)=Sof(C1BB)=Sof(C2BB)=Sof(H2BB)=Sof(C3BB)=Sof(H3BB)=
 Sof(C4BB)=Sof(H4BC)=Sof(H4BD)=Sof(C5BB)=Sof(H5BC)=Sof(H5BD)=Sof(C6BB)=
 Sof(H6BC)=Sof(H6BD)=Sof(C7BB)=Sof(H7BC)=Sof(H7BD)=Sof(C8BB)=Sof(H8BC)=
 Sof(H8BD)=Sof(N1BB)=Sof(N2BB)=Sof(O1BB)=1-FVAR(10)
 Sof(H8AA)=Sof(H8AB)=Sof(C1B)=Sof(C2B)=Sof(H2B)=Sof(C3B)=Sof(H3B)=Sof(C4B)=
 Sof(H4BA)=Sof(H4BB)=Sof(C5B)=Sof(H5BA)=Sof(H5BB)=Sof(C6B)=Sof(H6BA)=Sof(H6BB)=
 Sof(C7B)=Sof(H7BA)=Sof(H7BB)=Sof(C8B)=Sof(H8BA)=Sof(H8BB)=Sof(N1B)=Sof(N2B)=
 Sof(O1B)=FVAR(10)
 Sof(Cl4A)=Sof(Cl5A)=Sof(Cl6A)=Sof(C1AT)=Sof(D1AT)=1-FVAR(11)
 Sof(Cl1A)=Sof(Cl2A)=Sof(Cl3A)=Sof(C1AS)=Sof(D1AS)=FVAR(11)
7.a Ternary CH refined with riding coordinates:
 C2A(H2A), C3A(H3A), C2AB(H2AB), C3AB(H3AB), C2B(H2B), C3B(H3B), C2BB(H2BB),
 C3BB(H3BB), C2C(H2C), C3C(H3C), C1AS(D1AS), C1AT(D1AT), C1BS(D1BS), C2BS(D2BS),
  C3BS(D3BS), C1CS(D1CS), C2CS(D2CS), C3CS(D3CS)
7.b Secondary CH2 refined with riding coordinates:
 C4A(H4AA,H4AB), C5A(H5AA,H5AB), C6A(H6AA,H6AB), C7A(H7AA,H7AB), C8A(H8AA,
 H8AB), C8A(H8AC,H8AD), C4AB(H4AC,H4AD), C5AB(H5AC,H5AD), C6AB(H6AC,H6AD),
 C7AB(H7AC,H7AD), C4B(H4BA,H4BB), C5B(H5BA,H5BB), C6B(H6BA,H6BB), C7B(H7BA,
 H7BB), C8B(H8BA,H8BB), C4BB(H4BC,H4BD), C5BB(H5BC,H5BD), C6BB(H6BC,H6BD),
 C7BB(H7BC,H7BD), C8BB(H8BC,H8BD), C4C(H4CA,H4CB), C5C(H5CA,H5CB), C6C(H6CA,
 H6CB), C7C(H7CA,H7CB), C8C(H8CA,H8CB), C8C(H8CC,H8CD)
;
_olex2_submission_special_instructions 'No special instructions were received'
_oxdiff_exptl_absorpt_empirical_details
;
Empirical correction (ABSPACK) includes:
- Absorption correction using spherical harmonics
- Frame scaling
- Detector area scaling
;
_oxdiff_exptl_absorpt_empirical_full_max 1.625
_oxdiff_exptl_absorpt_empirical_full_min 0.534

loop_
_space_group_symop_operation_xyz
'x, y, z'
'-x, -y, -z'

loop_
_atom_site_label
_atom_site_type_symbol
_atom_site_fract_x
_atom_site_fract_y
_atom_site_fract_z
_atom_site_U_iso_or_equiv
_atom_site_adp_type
_atom_site_occupancy
_atom_site_site_symmetry_order
_atom_site_calc_flag
_atom_site_refinement_flags_posn
_atom_site_refinement_flags_adp
_atom_site_refinement_flags_occupancy
_atom_site_disorder_assembly
_atom_site_disorder_group
C1A C 0.2832(7) 0.3104(11) 0.8166(12) 0.0545(12) Uani 0.830(2) 1 d D U P A 1
C2A C 0.4726(3) 0.2452(4) 0.7739(4) 0.0540(10) Uani 0.830(2) 1 d D U P A 1
H2A H 0.542073 0.284041 0.737030 0.065 Uiso 0.830(2) 1 calc R . P A 1
C3A C 0.4153(4) 0.2567(4) 0.6837(4) 0.0550(10) Uani 0.830(2) 1 d D U P A 1
H3A H 0.424240 0.335581 0.618840 0.066 Uiso 0.830(2) 1 calc R . P A 1
C4A C 0.4599(5) 0.1615(5) 0.6387(4) 0.0674(13) Uani 0.830(2) 1 d D U P A 1
H4AA H 0.405474 0.161366 0.598573 0.081 Uiso 0.830(2) 1 calc R . P A 1
H4AB H 0.530692 0.181624 0.582922 0.081 Uiso 0.830(2) 1 calc R . P A 1
C5A C 0.4811(5) 0.0380(4) 0.7308(5) 0.0781(14) Uani 0.830(2) 1 d D U P A 1
H5AA H 0.408997 0.011840 0.779953 0.094 Uiso 0.830(2) 1 calc R . P A 1
H5AB H 0.517402 -0.017738 0.695510 0.094 Uiso 0.830(2) 1 calc R . P A 1
C6A C 0.5554(5) 0.0370(5) 0.8018(5) 0.0774(14) Uani 0.830(2) 1 d D U P A 1
H6AA H 0.628042 0.061972 0.752843 0.093 Uiso 0.830(2) 1 calc R . P A 1
H6AB H 0.570010 -0.044111 0.859723 0.093 Uiso 0.830(2) 1 calc R . P A 1
C7A C 0.4995(5) 0.1203(6) 0.8599(5) 0.0651(14) Uani 0.830(2) 1 d D U P A 1
H7AA H 0.429689 0.091627 0.913049 0.078 Uiso 0.830(2) 1 calc R . P A 1
H7AB H 0.549947 0.120099 0.904179 0.078 Uiso 0.830(2) 1 calc R . P A 1
C8A C 0.2035(4) 0.2773(4) 0.6915(3) 0.0714(11) Uani 1 1 d D U . . .
H8AA H 0.203094 0.208520 0.677042 0.086 Uiso 0.670(2) 1 calc R . P A 1
H8AB H 0.131957 0.289210 0.741995 0.086 Uiso 0.670(2) 1 calc R . P A 1
H8AC H 0.124177 0.272881 0.730694 0.086 Uiso 0.330(2) 1 calc R . P A 2
H8AD H 0.228679 0.204819 0.677984 0.086 Uiso 0.330(2) 1 calc R . P A 2
N1A N 0.3868(4) 0.3158(4) 0.8262(4) 0.0547(12) Uani 0.830(2) 1 d D U P A 1
N2A N 0.2981(3) 0.2571(4) 0.7441(3) 0.0540(10) Uani 0.830(2) 1 d D U P A 1
O1A O 0.1929(3) 0.3455(4) 0.8641(4) 0.0643(11) Uani 0.830(2) 1 d D U P A 1
C1AB C 0.273(3) 0.322(5) 0.821(6) 0.055(4) Uani 0.170(2) 1 d D U P A 2
C2AB C 0.4023(15) 0.1556(16) 0.8548(15) 0.065(4) Uani 0.170(2) 1 d D U P A 2
H2AB H 0.359726 0.102089 0.928135 0.078 Uiso 0.170(2) 1 calc R . P A 2
C3AB C 0.3510(14) 0.1733(18) 0.7585(14) 0.064(3) Uani 0.170(2) 1 d D U P A 2
H3AB H 0.326514 0.098162 0.773492 0.077 Uiso 0.170(2) 1 calc R . P A 2
C4AB C 0.4278(16) 0.221(3) 0.6410(16) 0.071(5) Uani 0.170(2) 1 d D U P A 2
H4AC H 0.394457 0.215366 0.585887 0.085 Uiso 0.170(2) 1 calc R . P A 2
H4AD H 0.431296 0.305201 0.617400 0.085 Uiso 0.170(2) 1 calc R . P A 2
C5AB C 0.5456(18) 0.156(2) 0.6365(18) 0.076(4) Uani 0.170(2) 1 d D U P A 2
H5AC H 0.544018 0.074000 0.649620 0.091 Uiso 0.170(2) 1 calc R . P A 2
H5AD H 0.591787 0.195075 0.560482 0.091 Uiso 0.170(2) 1 calc R . P A 2
C6AB C 0.5968(16) 0.155(2) 0.7247(18) 0.073(4) Uani 0.170(2) 1 d D U P A 2
H6AC H 0.608538 0.235968 0.704477 0.088 Uiso 0.170(2) 1 calc R . P A 2
H6AD H 0.670836 0.105740 0.724694 0.088 Uiso 0.170(2) 1 calc R . P A 2
C7AB C 0.5243(19) 0.106(3) 0.8433(19) 0.069(6) Uani 0.170(2) 1 d D U P A 2
H7AC H 0.530286 0.019907 0.870791 0.083 Uiso 0.170(2) 1 calc R . P A 2
H7AD H 0.555827 0.121482 0.894004 0.083 Uiso 0.170(2) 1 calc R . P A 2
N1AB N 0.3765(19) 0.2776(17) 0.847(2) 0.054(4) Uani 0.170(2) 1 d D U P A 2
N2AB N 0.2537(15) 0.260(2) 0.7683(19) 0.060(3) Uani 0.170(2) 1 d D U P A 2
O1AB O 0.2080(17) 0.4022(16) 0.8385(18) 0.062(5) Uani 0.170(2) 1 d D U P A 2
C1B C 0.2167(13) 0.3777(8) 0.4873(10) 0.058(2) Uani 0.670(2) 1 d D U P A 1
C2B C 0.2394(5) 0.5656(5) 0.4464(5) 0.0516(13) Uani 0.670(2) 1 d D U P A 1
H2B H 0.322873 0.557864 0.431071 0.062 Uiso 0.670(2) 1 calc R . P A 1
C3B C 0.1972(4) 0.5034(5) 0.5738(4) 0.0544(12) Uani 0.670(2) 1 d D U P A 1
H3B H 0.244763 0.513996 0.615528 0.065 Uiso 0.670(2) 1 calc R . P A 1
C4B C 0.0744(6) 0.5392(8) 0.6157(7) 0.0685(19) Uani 0.670(2) 1 d D U P A 1
H4BA H 0.058009 0.507483 0.699347 0.082 Uiso 0.670(2) 1 calc R . P A 1
H4BB H 0.027360 0.505104 0.593555 0.082 Uiso 0.670(2) 1 calc R . P A 1
C5B C 0.0458(6) 0.6729(6) 0.5660(6) 0.0806(18) Uani 0.670(2) 1 d D U P A 1
H5BA H -0.034316 0.694559 0.594219 0.097 Uiso 0.670(2) 1 calc R . P A 1
H5BB H 0.090608 0.707060 0.590430 0.097 Uiso 0.670(2) 1 calc R . P A 1
C6B C 0.0701(6) 0.7227(6) 0.4373(6) 0.0799(18) Uani 0.670(2) 1 d D U P A 1
H6BA H 0.047876 0.809144 0.405599 0.096 Uiso 0.670(2) 1 calc R . P A 1
H6BB H 0.026129 0.687727 0.412958 0.096 Uiso 0.670(2) 1 calc R . P A 1
C7B C 0.1948(6) 0.6949(5) 0.3930(5) 0.0674(15) Uani 0.670(2) 1 d D U P A 1
H7BA H 0.208015 0.721151 0.310038 0.081 Uiso 0.670(2) 1 calc R . P A 1
H7BB H 0.237006 0.740572 0.407376 0.081 Uiso 0.670(2) 1 calc R . P A 1
C8B C 0.2441(7) 0.5074(11) 0.2883(8) 0.063(2) Uani 0.670(2) 1 d D U P A 1
H8BA H 0.209508 0.586141 0.240920 0.075 Uiso 0.670(2) 1 calc R . P A 1
H8BB H 0.215197 0.447995 0.279036 0.075 Uiso 0.670(2) 1 calc R . P A 1
N1B N 0.2082(7) 0.4901(6) 0.4058(6) 0.0512(14) Uani 0.670(2) 1 d D U P A 1
N2B N 0.2175(12) 0.3808(13) 0.5868(10) 0.057(2) Uani 0.670(2) 1 d D U P A 1
O1B O 0.2186(9) 0.2871(9) 0.4735(11) 0.087(3) Uani 0.670(2) 1 d D U P A 1
C1BB C 0.225(3) 0.3502(19) 0.480(2) 0.061(3) Uani 0.330(2) 1 d D U P A 2
C2BB C 0.1697(12) 0.5485(13) 0.4267(9) 0.066(3) Uani 0.330(2) 1 d D U P A 2
H2BB H 0.107833 0.603038 0.388571 0.079 Uiso 0.330(2) 1 calc R . P A 2
C3BB C 0.1206(11) 0.4849(11) 0.5531(9) 0.072(3) Uani 0.330(2) 1 d D U P A 2
H3BB H 0.044855 0.467382 0.560419 0.086 Uiso 0.330(2) 1 calc R . P A 2
C4BB C 0.1077(14) 0.5524(18) 0.6238(15) 0.076(4) Uani 0.330(2) 1 d D U P A 2
H4BC H 0.094988 0.497130 0.704805 0.091 Uiso 0.330(2) 1 calc R . P A 2
H4BD H 0.040756 0.612379 0.611417 0.091 Uiso 0.330(2) 1 calc R . P A 2
C5BB C 0.2089(11) 0.6139(13) 0.5966(9) 0.076(3) Uani 0.330(2) 1 d D U P A 2
H5BC H 0.193675 0.660573 0.641570 0.091 Uiso 0.330(2) 1 calc R . P A 2
H5BD H 0.275015 0.554401 0.616284 0.091 Uiso 0.330(2) 1 calc R . P A 2
C6BB C 0.2320(11) 0.6947(12) 0.4704(9) 0.075(3) Uani 0.330(2) 1 d D U P A 2
H6BC H 0.165505 0.753413 0.450493 0.090 Uiso 0.330(2) 1 calc R . P A 2
H6BD H 0.295595 0.737538 0.451881 0.090 Uiso 0.330(2) 1 calc R . P A 2
C7BB C 0.2595(12) 0.6202(15) 0.4035(11) 0.065(3) Uani 0.330(2) 1 d D U P A 2
H7BC H 0.274269 0.673000 0.321735 0.078 Uiso 0.330(2) 1 calc R . P A 2
H7BD H 0.329123 0.566060 0.420627 0.078 Uiso 0.330(2) 1 calc R . P A 2
C8BB C 0.2495(13) 0.477(2) 0.2749(17) 0.064(4) Uani 0.330(2) 1 d D U P A 2
H8BC H 0.205261 0.545106 0.224695 0.077 Uiso 0.330(2) 1 calc R . P A 2
H8BD H 0.246603 0.406583 0.263593 0.077 Uiso 0.330(2) 1 calc R . P A 2
N1BB N 0.2018(15) 0.4569(15) 0.3920(13) 0.064(3) Uani 0.330(2) 1 d D U P A 2
N2BB N 0.198(2) 0.374(3) 0.575(2) 0.061(4) Uani 0.330(2) 1 d . U P A 2
O1BB O 0.2654(17) 0.2652(18) 0.474(2) 0.084(5) Uani 0.330(2) 1 d . U P A 2
C1C C 0.4108(3) 0.5960(4) 0.1651(3) 0.0605(9) Uani 1 1 d D U . . .
C2C C 0.4512(4) 0.3943(4) 0.2634(4) 0.0730(11) Uani 1 1 d D U . . .
H2C H 0.438810 0.337153 0.344791 0.088 Uiso 1 1 calc R . . . .
C3C C 0.5562(3) 0.4511(4) 0.2312(3) 0.0639(10) Uani 1 1 d D U . . .
H3C H 0.561935 0.465068 0.296212 0.077 Uiso 1 1 calc R . . . .
C4C C 0.6659(4) 0.3834(4) 0.1952(4) 0.0744(11) Uani 1 1 d D U . . .
H4CA H 0.724556 0.436312 0.157803 0.089 Uiso 1 1 calc R . . . .
H4CB H 0.689141 0.317129 0.263324 0.089 Uiso 1 1 calc R . . . .
C5C C 0.6568(5) 0.3352(4) 0.1146(4) 0.0831(13) Uani 1 1 d D U . . .
H5CA H 0.642747 0.401316 0.042318 0.100 Uiso 1 1 calc R . . . .
H5CB H 0.727984 0.286865 0.098186 0.100 Uiso 1 1 calc R . . . .
C6C C 0.5635(5) 0.2616(4) 0.1664(4) 0.0901(14) Uani 1 1 d D U . . .
H6CA H 0.577670 0.195590 0.238683 0.108 Uiso 1 1 calc R . . . .
H6CB H 0.560130 0.227680 0.114936 0.108 Uiso 1 1 calc R . . . .
C7C C 0.4513(4) 0.3359(5) 0.1882(4) 0.0863(13) Uani 1 1 d D U . . .
H7CA H 0.434496 0.397428 0.114917 0.104 Uiso 1 1 calc R . . . .
H7CB H 0.391263 0.284662 0.224436 0.104 Uiso 1 1 calc R . . . .
C8C C 0.5960(3) 0.6583(4) 0.0875(3) 0.0614(9) Uani 1 1 d D U . . .
H8CA H 0.668832 0.632686 0.046982 0.074 Uiso 0.830(2) 1 calc R . P A 1
H8CB H 0.560008 0.729848 0.031925 0.074 Uiso 0.830(2) 1 calc R . P A 1
H8CC H 0.563274 0.721460 0.023578 0.074 Uiso 0.170(2) 1 calc R . P A 2
H8CD H 0.669070 0.625638 0.053525 0.074 Uiso 0.170(2) 1 calc R . P A 2
N1C N 0.3660(3) 0.4989(3) 0.2453(3) 0.0688(9) Uani 1 1 d D U . . .
N2C N 0.5257(2) 0.5659(3) 0.1394(2) 0.0588(8) Uani 1 1 d D U . . .
O1C O 0.3604(2) 0.6948(3) 0.1212(2) 0.0712(8) Uani 1 1 d D U . . .
Cl1A Cl 0.1883(2) 0.2132(3) 1.1846(3) 0.1233(13) Uani 0.788(9) 1 d D U P B 1
Cl2A Cl -0.0405(4) 0.2822(5) 1.1753(5) 0.1344(17) Uani 0.788(9) 1 d D U P B 1
Cl3A Cl 0.1088(4) 0.4563(4) 1.0950(4) 0.1088(12) Uani 0.788(9) 1 d D U P B 1
C1AS C 0.0925(6) 0.3186(7) 1.1066(7) 0.0780(19) Uani 0.788(9) 1 d D U P B 1
D1AS D 0.109144 0.319839 1.029422 0.094 Uiso 0.788(9) 1 calc R . P B 1
Cl4A Cl 0.1802(12) 0.1844(8) 1.1217(11) 0.152(7) Uani 0.212(9) 1 d D U P B 2
Cl5A Cl 0.1417(13) 0.4163(17) 1.1168(15) 0.114(5) Uani 0.212(9) 1 d D U P B 2
Cl6A Cl -0.0422(13) 0.313(2) 1.1384(17) 0.150(7) Uani 0.212(9) 1 d D U P B 2
C1AT C 0.0984(18) 0.321(2) 1.081(3) 0.093(6) Uani 0.212(9) 1 d D U P B 2
D1AT D 0.107945 0.356618 0.996775 0.111 Uiso 0.212(9) 1 calc R . P B 2
Cl1B Cl 0.0621(7) 0.7953(8) 0.1127(7) 0.170(4) Uani 0.471(3) 1 d D U P C 2
Cl2B Cl 0.1659(5) 0.9798(5) 0.0911(6) 0.169(2) Uani 0.471(3) 1 d D U P C 2
Cl3B Cl 0.1659(3) 0.9553(3) -0.1073(3) 0.0993(12) Uani 0.471(3) 1 d D U P C 2
C1BS C 0.1702(14) 0.8778(13) 0.0368(10) 0.111(4) Uani 0.471(3) 1 d D U P C 2
D1BS D 0.242377 0.823850 0.044568 0.133 Uiso 0.471(3) 1 calc R . P C 2
Cl4B Cl 0.1888(13) 0.9839(14) -0.0626(9) 0.136(5) Uani 0.276(3) 1 d D U P D 1
Cl5B Cl 0.0907(11) 0.9530(10) 0.1615(8) 0.179(5) Uani 0.276(3) 1 d D U P D 1
Cl6B Cl 0.0639(13) 0.7877(13) 0.0800(10) 0.118(4) Uani 0.276(3) 1 d D U P D 1
C2BS C 0.156(3) 0.875(2) 0.0762(17) 0.125(5) Uani 0.276(3) 1 d D U P D 1
D2BS D 0.225470 0.824319 0.101292 0.150 Uiso 0.276(3) 1 calc R . P D 1
Cl7B Cl 0.0720(11) 0.8133(11) 0.0369(9) 0.111(3) Uani 0.253(3) 1 d D U P E 3
Cl8B Cl 0.2049(14) 1.0028(16) -0.0349(10) 0.121(4) Uani 0.253(3) 1 d D U P E 3
Cl9B Cl 0.0979(8) 0.8792(8) 0.2028(6) 0.124(3) Uani 0.253(3) 1 d D U P E 3
C3BS C 0.162(3) 0.869(3) 0.0736(16) 0.104(5) Uani 0.253(3) 1 d D U P E 3
D3BS D 0.230561 0.810406 0.086262 0.125 Uiso 0.253(3) 1 calc R . P E 3
Cl1C Cl 0.8723(9) 1.0200(7) 0.4948(7) 0.176(3) Uani 0.363(3) 1 d D U P F 1
Cl2C Cl 0.6493(8) 0.9958(12) 0.5018(9) 0.227(5) Uani 0.363(3) 1 d D U P F 1
Cl3C Cl 0.8171(4) 1.0194(4) 0.3053(4) 0.0934(13) Uani 0.363(3) 1 d D U P F 1
C1CS C 0.7919(12) 0.9664(18) 0.4520(12) 0.101(4) Uani 0.363(3) 1 d D U P F 1
D1CS D 0.812077 0.878755 0.483063 0.122 Uiso 0.363(3) 1 calc R . P F 1
Cl4C Cl 0.8739(7) 1.0327(7) 0.3412(6) 0.228(4) Uani 0.485(3) 1 d D U P G 2
Cl5C Cl 0.8131(5) 1.0306(6) 0.5525(6) 0.146(2) Uani 0.485(3) 1 d D U P G 2
Cl6C Cl 0.6427(6) 1.0264(6) 0.4558(5) 0.130(2) Uani 0.485(3) 1 d D U P G 2
C2CS C 0.7846(10) 0.9764(13) 0.4678(10) 0.094(3) Uani 0.485(3) 1 d D U P G 2
D2CS D 0.798411 0.888289 0.501853 0.113 Uiso 0.485(3) 1 calc R . P G 2
Cl7C Cl 0.9310(10) 0.9293(14) 0.3903(11) 0.136(4) Uani 0.152(3) 1 d D U P H 3
Cl8C Cl 0.8036(9) 0.9422(11) 0.5996(8) 0.097(3) Uani 0.152(3) 1 d D U P H 3
Cl9C Cl 0.7043(14) 1.0338(15) 0.4032(12) 0.136(5) Uani 0.152(3) 1 d D U P H 3
C3CS C 0.8047(15) 0.937(3) 0.4754(15) 0.108(6) Uani 0.152(3) 1 d D U P H 3
D3CS D 0.780933 0.858042 0.501016 0.129 Uiso 0.152(3) 1 calc R . P H 3

loop_
_atom_site_aniso_label
_atom_site_aniso_U_11
_atom_site_aniso_U_22
_atom_site_aniso_U_33
_atom_site_aniso_U_23
_atom_site_aniso_U_13
_atom_site_aniso_U_12
C1A 0.054(3) 0.056(3) 0.044(3) -0.017(2) 0.002(2) -0.013(2)
C2A 0.048(2) 0.056(2) 0.057(2) -0.0282(19) 0.0041(17) -0.0126(18)
C3A 0.056(2) 0.056(2) 0.053(2) -0.0273(19) 0.0053(18) -0.0160(19)
C4A 0.069(3) 0.069(3) 0.073(3) -0.043(2) 0.002(2) -0.016(3)
C5A 0.087(4) 0.058(3) 0.092(4) -0.039(3) -0.001(3) -0.018(3)
C6A 0.076(3) 0.058(3) 0.086(3) -0.030(3) -0.005(3) -0.001(2)
C7A 0.061(3) 0.063(3) 0.065(3) -0.025(2) -0.002(2) -0.010(3)
C8A 0.086(3) 0.070(2) 0.054(2) -0.0122(18) -0.0128(19) -0.033(2)
N1A 0.053(2) 0.058(3) 0.054(3) -0.029(2) 0.0019(18) -0.011(2)
N2A 0.050(2) 0.060(2) 0.049(2) -0.0223(17) 0.0039(17) -0.019(2)
O1A 0.052(2) 0.080(3) 0.054(2) -0.031(2) 0.0006(16) -0.006(2)
C1AB 0.055(7) 0.061(7) 0.047(8) -0.022(6) 0.000(6) -0.016(6)
C2AB 0.065(7) 0.056(6) 0.066(7) -0.025(6) -0.001(6) -0.011(6)
C3AB 0.067(7) 0.064(7) 0.059(7) -0.027(6) 0.004(5) -0.020(6)
C4AB 0.064(8) 0.070(9) 0.068(7) -0.025(8) 0.007(6) -0.021(8)
C5AB 0.072(8) 0.074(9) 0.080(8) -0.041(7) 0.006(7) -0.014(8)
C6AB 0.068(9) 0.067(9) 0.086(8) -0.041(8) 0.002(7) -0.012(8)
C7AB 0.063(7) 0.058(8) 0.075(7) -0.025(8) -0.003(7) -0.007(7)
N1AB 0.054(7) 0.053(7) 0.053(8) -0.023(6) 0.000(6) -0.014(6)
N2AB 0.064(7) 0.063(7) 0.051(6) -0.023(6) 0.000(5) -0.021(6)
O1AB 0.064(9) 0.066(9) 0.047(9) -0.021(9) -0.005(7) -0.005(8)
C1B 0.072(4) 0.057(4) 0.055(4) -0.021(3) -0.011(3) -0.030(4)
C2B 0.052(3) 0.053(3) 0.052(3) -0.017(2) -0.011(2) -0.020(2)
C3B 0.057(3) 0.062(3) 0.050(3) -0.022(2) -0.008(2) -0.023(2)
C4B 0.066(4) 0.086(4) 0.058(3) -0.037(3) 0.000(3) -0.018(3)
C5B 0.079(4) 0.090(4) 0.083(4) -0.051(3) -0.014(3) -0.001(3)
C6B 0.084(4) 0.071(4) 0.083(4) -0.033(3) -0.026(3) 0.007(3)
C7B 0.079(4) 0.058(3) 0.067(3) -0.022(3) -0.022(3) -0.013(3)
C8B 0.054(3) 0.087(6) 0.049(4) -0.027(3) -0.011(3) -0.016(3)
N1B 0.056(3) 0.055(3) 0.046(3) -0.020(2) -0.009(2) -0.017(3)
N2B 0.066(5) 0.062(3) 0.048(3) -0.018(2) -0.012(3) -0.027(3)
O1B 0.131(8) 0.066(4) 0.082(4) -0.031(3) -0.032(5) -0.033(4)
C1BB 0.066(7) 0.070(6) 0.054(5) -0.018(5) -0.014(5) -0.037(6)
C2BB 0.062(6) 0.079(6) 0.050(5) -0.020(4) -0.005(5) -0.018(5)
C3BB 0.061(5) 0.088(5) 0.053(5) -0.021(4) -0.004(4) -0.014(4)
C4BB 0.067(7) 0.096(7) 0.059(6) -0.031(5) -0.008(6) -0.008(6)
C5BB 0.065(6) 0.109(8) 0.060(5) -0.046(5) -0.010(5) -0.005(6)
C6BB 0.066(6) 0.096(7) 0.068(6) -0.041(5) -0.011(5) -0.009(6)
C7BB 0.066(6) 0.078(7) 0.054(6) -0.026(5) -0.013(5) -0.016(6)
C8BB 0.064(6) 0.087(11) 0.045(6) -0.025(6) -0.013(5) -0.019(6)
N1BB 0.065(5) 0.078(6) 0.049(5) -0.021(4) -0.009(4) -0.025(5)
N2BB 0.063(8) 0.066(6) 0.053(5) -0.015(4) -0.006(5) -0.034(5)
O1BB 0.119(13) 0.072(7) 0.057(6) -0.019(6) 0.000(9) -0.044(7)
C1C 0.055(2) 0.081(2) 0.0399(17) -0.0202(17) -0.0097(15) -0.0083(18)
C2C 0.073(3) 0.077(3) 0.058(2) -0.0119(19) -0.021(2) -0.014(2)
C3C 0.062(2) 0.074(2) 0.057(2) -0.0274(19) -0.0175(17) -0.0034(18)
C4C 0.070(3) 0.078(3) 0.079(3) -0.037(2) -0.024(2) 0.002(2)
C5C 0.098(3) 0.075(3) 0.085(3) -0.043(3) -0.025(3) 0.002(2)
C6C 0.128(4) 0.071(3) 0.081(3) -0.028(2) -0.046(3) -0.008(3)
C7C 0.100(3) 0.085(3) 0.077(3) -0.017(2) -0.038(3) -0.029(3)
C8C 0.056(2) 0.079(3) 0.052(2) -0.0333(19) -0.0024(16) -0.0109(18)
N1C 0.0532(17) 0.089(2) 0.0513(17) -0.0171(16) -0.0107(14) -0.0115(16)
N2C 0.0525(16) 0.075(2) 0.0468(16) -0.0256(14) -0.0093(13) -0.0055(14)
O1C 0.0555(15) 0.086(2) 0.0557(15) -0.0195(14) -0.0116(12) -0.0008(14)
Cl1A 0.1075(16) 0.1293(19) 0.114(2) -0.0298(16) -0.0322(14) -0.0126(13)
Cl2A 0.0800(17) 0.253(5) 0.104(3) -0.104(3) 0.0321(16) -0.080(2)
Cl3A 0.106(3) 0.139(2) 0.1079(19) -0.0733(18) -0.0147(16) -0.0249(17)
C1AS 0.058(3) 0.120(4) 0.061(4) -0.052(3) 0.013(3) -0.020(3)
Cl4A 0.203(10) 0.085(5) 0.090(7) -0.018(4) 0.034(6) -0.001(5)
Cl5A 0.086(7) 0.194(12) 0.098(8) -0.101(9) 0.018(6) -0.043(7)
Cl6A 0.067(5) 0.259(13) 0.098(11) -0.045(9) 0.002(6) -0.058(6)
C1AT 0.070(9) 0.126(9) 0.086(12) -0.057(9) 0.010(9) -0.023(8)
Cl1B 0.064(2) 0.201(6) 0.104(6) 0.037(4) 0.011(3) -0.012(3)
Cl2B 0.152(4) 0.173(5) 0.157(5) -0.073(4) -0.059(4) 0.065(4)
Cl3B 0.0835(19) 0.0757(18) 0.086(2) 0.0019(16) -0.0094(17) -0.0011(14)
C1BS 0.062(6) 0.119(7) 0.092(7) -0.010(6) -0.013(6) 0.018(5)
Cl4B 0.132(9) 0.139(9) 0.077(5) -0.010(5) -0.035(5) 0.027(6)
Cl5B 0.210(9) 0.153(7) 0.094(5) -0.034(5) -0.034(6) 0.083(7)
Cl6B 0.082(5) 0.157(7) 0.053(6) -0.024(5) 0.002(5) 0.032(4)
C2BS 0.086(9) 0.136(9) 0.084(8) -0.018(7) -0.005(8) 0.031(7)
Cl7B 0.082(5) 0.159(8) 0.099(7) -0.073(6) -0.022(6) 0.017(5)
Cl8B 0.100(5) 0.127(6) 0.091(7) -0.001(5) -0.037(5) -0.009(4)
Cl9B 0.161(6) 0.105(5) 0.080(4) -0.031(4) -0.020(4) 0.004(5)
C3BS 0.076(9) 0.125(8) 0.079(8) -0.027(7) -0.015(7) 0.011(7)
Cl1C 0.278(10) 0.123(5) 0.160(6) -0.039(4) -0.068(6) -0.096(6)
Cl2C 0.191(7) 0.254(10) 0.171(8) -0.114(8) 0.019(6) 0.068(7)
Cl3C 0.110(3) 0.0630(19) 0.111(3) -0.041(2) -0.015(2) -0.0186(19)
C1CS 0.147(8) 0.060(7) 0.108(7) -0.053(6) -0.016(7) -0.006(7)
Cl4C 0.211(7) 0.171(6) 0.142(5) 0.000(4) 0.048(5) 0.020(5)
Cl5C 0.197(5) 0.119(4) 0.154(5) -0.090(4) -0.017(4) -0.029(3)
Cl6C 0.160(4) 0.144(4) 0.099(3) -0.070(3) -0.067(3) 0.046(3)
C2CS 0.136(7) 0.051(5) 0.098(6) -0.043(5) -0.006(5) -0.013(5)
Cl7C 0.131(8) 0.157(10) 0.150(9) -0.092(8) -0.012(7) -0.033(7)
Cl8C 0.126(7) 0.095(6) 0.092(5) -0.051(5) -0.047(5) 0.000(5)
Cl9C 0.176(11) 0.133(9) 0.107(8) -0.062(8) -0.060(8) 0.028(9)
C3CS 0.149(9) 0.089(11) 0.099(8) -0.058(8) -0.026(7) 0.000(9)

loop_
_atom_type_symbol
_atom_type_description
_atom_type_scat_dispersion_real
_atom_type_scat_dispersion_imag
_atom_type_scat_source
C C 0.0181 0.0091 'International Tables Vol C Tables 4.2.6.8 and 6.1.1.4'
H H 0.0000 0.0000 'International Tables Vol C Tables 4.2.6.8 and 6.1.1.4'
Cl Cl 0.3639 0.7018 'International Tables Vol C Tables 4.2.6.8 and 6.1.1.4'
D D 0.0000 0.0000 'International Tables Vol C Tables 4.2.6.8 and 6.1.1.4'
N N 0.0311 0.0180 'International Tables Vol C Tables 4.2.6.8 and 6.1.1.4'
O O 0.0492 0.0322 'International Tables Vol C Tables 4.2.6.8 and 6.1.1.4'

loop_
_geom_angle_atom_site_label_1
_geom_angle_atom_site_label_2
_geom_angle_atom_site_label_3
_geom_angle
_geom_angle_site_symmetry_1
_geom_angle_site_symmetry_3
N1A C1A N2A 107.7(6) . .
O1A C1A N1A 126.5(5) . .
O1A C1A N2A 125.9(6) . .
C7A C2A C3A 115.5(4) . .
N1A C2A C3A 99.7(4) . .
N1A C2A C7A 111.8(4) . .
C2A C3A C4A 114.5(4) . .
N2A C3A C2A 100.5(3) . .
N2A C3A C4A 115.5(4) . .
C5A C4A C3A 113.6(4) . .
C6A C5A C4A 110.6(4) . .
C5A C6A C7A 110.5(5) . .
C2A C7A C6A 111.3(4) . .
N2AB C8A N2BB 133.6(15) . .
N2B C8A N2A 107.1(6) . .
C1A N1A C2A 109.9(4) . .
C1A N1A C8C 122.9(5) . 2_666
C8C N1A C2A 122.4(4) 2_666 .
C1A N2A C3A 108.4(5) . .
C1A N2A C8A 116.6(4) . .
C3A N2A C8A 123.7(4) . .
N1AB C1AB N2AB 107.8(14) . .
O1AB C1AB N1AB 127(2) . .
O1AB C1AB N2AB 125(2) . .
C7AB C2AB C3AB 114.2(15) . .
N1AB C2AB C3AB 99.4(13) . .
N1AB C2AB C7AB 115.2(19) . .
C2AB C3AB C4AB 114.1(15) . .
N2AB C3AB C2AB 100.8(12) . .
N2AB C3AB C4AB 111.3(16) . .
C5AB C4AB C3AB 113.9(16) . .
C6AB C5AB C4AB 110.7(16) . .
C5AB C6AB C7AB 112.7(17) . .
C2AB C7AB C6AB 116.4(16) . .
C1AB N1AB C2AB 107.1(18) . .
C1AB N1AB C8C 111.0(15) . 2_666
C2AB N1AB C8C 134.4(16) . 2_666
C8A N2AB C1AB 139(3) . .
C8A N2AB C3AB 104.9(14) . .
C1AB N2AB C3AB 109.5(14) . .
N1B C1B N2B 109.0(8) . .
O1B C1B N1B 124.9(11) . .
O1B C1B N2B 126.1(11) . .
C7B C2B C3B 115.1(5) . .
N1B C2B C3B 101.2(5) . .
N1B C2B C7B 115.1(5) . .
C4B C3B C2B 115.0(5) . .
N2B C3B C2B 99.6(6) . .
N2B C3B C4B 111.2(7) . .
C3B C4B C5B 110.8(6) . .
C6B C5B C4B 110.0(6) . .
C5B C6B C7B 109.9(6) . .
C2B C7B C6B 113.6(5) . .
N1B C8B N1C 115.3(7) . .
C1B N1B C2B 107.2(7) . .
C1B N1B C8B 118.1(8) . .
C8B N1B C2B 121.2(6) . .
C8A N2B C3B 126.5(9) . .
C1B N2B C8A 120.4(10) . .
C1B N2B C3B 110.1(9) . .
N1BB C1BB N2BB 105.0(19) . .
O1BB C1BB N1BB 127(2) . .
O1BB C1BB N2BB 128(3) . .
C7BB C2BB C3BB 113.2(10) . .
N1BB C2BB C3BB 102.4(11) . .
N1BB C2BB C7BB 116.4(13) . .
C4BB C3BB C2BB 115.7(11) . .
N2BB C3BB C2BB 97.4(14) . .
N2BB C3BB C4BB 119.5(16) . .
C3BB C4BB C5BB 113.6(12) . .
C6BB C5BB C4BB 108.9(11) . .
C7BB C6BB C5BB 108.8(10) . .
C2BB C7BB C6BB 114.8(11) . .
N1BB C8BB N1C 110.1(14) . .
C1BB N1BB C2BB 111.7(14) . .
C1BB N1BB C8BB 121.4(19) . .
C2BB N1BB C8BB 122.2(15) . .
C1BB N2BB C8A 121(2) . .
C1BB N2BB C3BB 109(2) . .
C3BB N2BB C8A 124(2) . .
N1C C1C N2C 108.2(3) . .
O1C C1C N1C 126.9(4) . .
O1C C1C N2C 124.9(4) . .
C7C C2C C3C 113.5(4) . .
N1C C2C C3C 100.2(3) . .
N1C C2C C7C 110.8(4) . .
C4C C3C C2C 116.1(4) . .
N2C C3C C2C 99.9(3) . .
N2C C3C C4C 113.6(3) . .
C5C C4C C3C 112.5(4) . .
C6C C5C C4C 110.0(4) . .
C5C C6C C7C 110.7(4) . .
C2C C7C C6C 112.6(4) . .
N1A C8C N1AB 16.7(10) 2_666 2_666
N1A C8C N2C 109.1(3) 2_666 .
N2C C8C N1AB 124.5(10) . 2_666
C8BB N1C C2C 115.9(11) . .
C1C N1C C8B 119.1(6) . .
C1C N1C C8BB 127.8(11) . .
C1C N1C C2C 110.3(3) . .
C2C N1C C8B 130.0(6) . .
C1C N2C C3C 107.8(3) . .
C1C N2C C8C 118.5(3) . .
C8C N2C C3C 121.2(3) . .
Cl1A C1AS Cl3A 107.2(4) . .
Cl2A C1AS Cl1A 108.9(5) . .
Cl2A C1AS Cl3A 112.1(4) . .
Cl4A C1AT Cl5A 111.3(15) . .
Cl6A C1AT Cl4A 113.2(16) . .
Cl6A C1AT Cl5A 108.8(15) . .
Cl1B C1BS Cl2B 109.9(9) . .
Cl1B C1BS Cl3B 112.6(9) . .
Cl3B C1BS Cl2B 108.4(8) . .
Cl4B C2BS Cl5B 105.5(13) . .
Cl4B C2BS Cl6B 109.3(15) . .
Cl5B C2BS Cl6B 111.3(15) . .
Cl8B C3BS Cl7B 112.7(14) . .
Cl9B C3BS Cl7B 108.9(13) . .
Cl9B C3BS Cl8B 113.3(14) . .
Cl1C C1CS Cl2C 113.2(10) . .
Cl1C C1CS Cl3C 112.1(9) . .
Cl3C C1CS Cl2C 108.7(9) . .
Cl4C C2CS Cl5C 105.4(7) . .
Cl4C C2CS Cl6C 112.1(8) . .
Cl5C C2CS Cl6C 107.8(7) . .
Cl7C C3CS Cl8C 116.4(12) . .
Cl7C C3CS Cl9C 113.0(12) . .
Cl8C C3CS Cl9C 115.1(12) . .

loop_
_geom_bond_atom_site_label_1
_geom_bond_atom_site_label_2
_geom_bond_distance
_geom_bond_site_symmetry_2
C1A N1A 1.368(7) .
C1A N2A 1.383(7) .
C1A O1A 1.228(8) .
C2A C3A 1.525(6) .
C2A C7A 1.519(7) .
C2A N1A 1.471(6) .
C3A C4A 1.528(6) .
C3A N2A 1.469(6) .
C4A C5A 1.526(7) .
C5A C6A 1.515(8) .
C6A C7A 1.533(8) .
C8A N2A 1.471(6) .
C8A N2AB 1.27(2) .
C8A N2B 1.437(14) .
C8A N2BB 1.51(3) .
N1A C8C 1.437(6) 2_666
C1AB N1AB 1.366(15) .
C1AB N2AB 1.385(16) .
C1AB O1AB 1.226(15) .
C2AB C3AB 1.520(15) .
C2AB C7AB 1.505(15) .
C2AB N1AB 1.485(16) .
C3AB C4AB 1.538(15) .
C3AB N2AB 1.459(15) .
C4AB C5AB 1.514(16) .
C5AB C6AB 1.503(16) .
C6AB C7AB 1.526(16) .
N1AB C8C 1.60(2) 2_666
C1B N1B 1.363(12) .
C1B N2B 1.369(14) .
C1B O1B 1.256(12) .
C2B C3B 1.526(7) .
C2B C7B 1.512(8) .
C2B N1B 1.481(9) .
C3B C4B 1.522(8) .
C3B N2B 1.469(15) .
C4B C5B 1.524(10) .
C5B C6B 1.522(9) .
C6B C7B 1.528(9) .
C8B N1B 1.450(8) .
C8B N1C 1.475(8) .
C1BB N1BB 1.38(3) .
C1BB N2BB 1.39(3) .
C1BB O1BB 1.12(3) .
C2BB C3BB 1.533(12) .
C2BB C7BB 1.505(13) .
C2BB N1BB 1.392(19) .
C3BB C4BB 1.515(14) .
C3BB N2BB 1.47(3) .
C4BB C5BB 1.529(14) .
C5BB C6BB 1.527(13) .
C6BB C7BB 1.520(13) .
C8BB N1BB 1.452(14) .
C8BB N1C 1.469(14) .
C1C N1C 1.346(5) .
C1C N2C 1.389(5) .
C1C O1C 1.227(5) .
C2C C3C 1.523(6) .
C2C C7C 1.516(6) .
C2C N1C 1.472(6) .
C3C C4C 1.523(6) .
C3C N2C 1.483(5) .
C4C C5C 1.521(6) .
C5C C6C 1.494(7) .
C6C C7C 1.536(7) .
C8C N2C 1.443(5) .
Cl1A C1AS 1.743(8) .
Cl2A C1AS 1.726(7) .
Cl3A C1AS 1.762(8) .
Cl4A C1AT 1.74(2) .
Cl5A C1AT 1.74(2) .
Cl6A C1AT 1.73(2) .
Cl1B C1BS 1.714(13) .
Cl2B C1BS 1.757(15) .
Cl3B C1BS 1.752(13) .
Cl4B C2BS 1.763(18) .
Cl5B C2BS 1.771(19) .
Cl6B C2BS 1.77(2) .
Cl7B C3BS 1.760(19) .
Cl8B C3BS 1.758(19) .
Cl9B C3BS 1.754(19) .
Cl1C C1CS 1.696(13) .
Cl2C C1CS 1.741(13) .
Cl3C C1CS 1.740(13) .
Cl4C C2CS 1.700(11) .
Cl5C C2CS 1.738(11) .
Cl6C C2CS 1.773(11) .
Cl7C C3CS 1.686(14) .
Cl8C C3CS 1.713(14) .
Cl9C C3CS 1.715(14) .

loop_
_geom_torsion_atom_site_label_1
_geom_torsion_atom_site_label_2
_geom_torsion_atom_site_label_3
_geom_torsion_atom_site_label_4
_geom_torsion
_geom_torsion_site_symmetry_1
_geom_torsion_site_symmetry_4
C2A C3A C4A C5A 42.3(6) . .
C2A C3A N2A C1A 32.3(7) . .
C2A C3A N2A C8A 174.3(4) . .
C3A C2A C7A C6A 47.2(6) . .
C3A C2A N1A C1A 29.3(8) . .
C3A C2A N1A C8C -174.7(4) . 2_666
C3A C4A C5A C6A -53.1(6) . .
C4A C3A N2A C1A 156.0(7) . .
C4A C3A N2A C8A -61.9(6) . .
C4A C5A C6A C7A 60.7(6) . .
C5A C6A C7A C2A -57.6(7) . .
C7A C2A C3A C4A -39.8(5) . .
C7A C2A C3A N2A 84.6(5) . .
C7A C2A N1A C1A -93.3(8) . .
C7A C2A N1A C8C 62.7(6) . 2_666
N1A C1A N2A C3A -14.9(11) . .
N1A C1A N2A C8A -160.0(6) . .
N1A C2A C3A C4A -159.8(4) . .
N1A C2A C3A N2A -35.4(4) . .
N1A C2A C7A C6A 160.3(5) . .
N1A C8C N2C C1C 81.8(4) 2_666 .
N1A C8C N2C C3C -55.7(5) 2_666 .
N2A C1A N1A C2A -10.2(11) . .
N2A C1A N1A C8C -166.0(6) . 2_666
N2A C3A C4A C5A -73.7(6) . .
N2A C8A N2B C1B 126.6(12) . .
N2A C8A N2B C3B -74.9(12) . .
O1A C1A N1A C2A 169.3(11) . .
O1A C1A N1A C8C 13.5(18) . 2_666
O1A C1A N2A C3A 165.6(11) . .
O1A C1A N2A C8A 20.5(17) . .
C2AB C3AB C4AB C5AB 48(3) . .
C2AB C3AB N2AB C8A -178.3(16) . .
C2AB C3AB N2AB C1AB 24(4) . .
C3AB C2AB C7AB C6AB 40(3) . .
C3AB C2AB N1AB C1AB 38(4) . .
C3AB C2AB N1AB C8C -177(2) . 2_666
C3AB C4AB C5AB C6AB -55(3) . .
C4AB C3AB N2AB C8A 60(2) . .
C4AB C3AB N2AB C1AB -97(4) . .
C4AB C5AB C6AB C7AB 54(3) . .
C5AB C6AB C7AB C2AB -48(3) . .
C7AB C2AB C3AB C4AB -40(3) . .
C7AB C2AB C3AB N2AB -159(2) . .
C7AB C2AB N1AB C1AB 160(4) . .
C7AB C2AB N1AB C8C -54(3) . 2_666
N1AB C1AB N2AB C8A -147(3) . .
N1AB C1AB N2AB C3AB -1(6) . .
N1AB C2AB C3AB C4AB 84(2) . .
N1AB C2AB C3AB N2AB -35.8(18) . .
N1AB C2AB C7AB C6AB -74(3) . .
N1AB C8C N2C C1C 74.6(10) 2_666 .
N1AB C8C N2C C3C -62.9(10) 2_666 .
N2AB C8A N2BB C1BB 125(2) . .
N2AB C8A N2BB C3BB -84(3) . .
N2AB C1AB N1AB C2AB -24(6) . .
N2AB C1AB N1AB C8C -178(4) . 2_666
N2AB C3AB C4AB C5AB 161(2) . .
O1AB C1AB N1AB C2AB 157(7) . .
O1AB C1AB N1AB C8C 3(10) . 2_666
O1AB C1AB N2AB C8A 33(11) . .
O1AB C1AB N2AB C3AB 178(6) . .
C2B C3B C4B C5B -47.8(8) . .
C2B C3B N2B C8A 174.0(10) . .
C2B C3B N2B C1B -25.6(12) . .
C3B C2B C7B C6B -42.0(8) . .
C3B C2B N1B C1B -32.9(9) . .
C3B C2B N1B C8B -172.6(7) . .
C3B C4B C5B C6B 59.4(8) . .
C4B C3B N2B C8A -64.3(12) . .
C4B C3B N2B C1B 96.1(12) . .
C4B C5B C6B C7B -62.2(8) . .
C5B C6B C7B C2B 53.3(8) . .
C7B C2B C3B C4B 39.5(7) . .
C7B C2B C3B N2B 158.4(7) . .
C7B C2B N1B C1B -157.6(8) . .
C7B C2B N1B C8B 62.6(10) . .
N1B C1B N2B C8A 167.6(10) . .
N1B C1B N2B C3B 5.9(16) . .
N1B C2B C3B C4B -85.2(7) . .
N1B C2B C3B N2B 33.7(7) . .
N1B C2B C7B C6B 75.1(7) . .
N1B C8B N1C C1C -113.3(8) . .
N1B C8B N1C C2C 76.8(9) . .
N2B C8A N2A C1A 90.2(10) . .
N2B C8A N2A C3A -49.0(8) . .
N2B C1B N1B C2B 17.8(14) . .
N2B C1B N1B C8B 159.0(10) . .
N2B C3B C4B C5B -160.1(7) . .
O1B C1B N1B C2B -165.0(13) . .
O1B C1B N1B C8B -23.8(19) . .
O1B C1B N2B C8A -9(2) . .
O1B C1B N2B C3B -171.3(13) . .
C2BB C3BB C4BB C5BB -44(2) . .
C2BB C3BB N2BB C8A 171.5(18) . .
C2BB C3BB N2BB C1BB -35(2) . .
C3BB C2BB C7BB C6BB -45.0(18) . .
C3BB C2BB N1BB C1BB -27(2) . .
C3BB C2BB N1BB C8BB 177.4(15) . .
C3BB C4BB C5BB C6BB 55.9(18) . .
C4BB C3BB N2BB C8A 46(3) . .
C4BB C3BB N2BB C1BB -159.7(19) . .
C4BB C5BB C6BB C7BB -61.7(15) . .
C5BB C6BB C7BB C2BB 58.2(16) . .
C7BB C2BB C3BB C4BB 37.0(18) . .
C7BB C2BB C3BB N2BB -90.7(16) . .
C7BB C2BB N1BB C1BB 97(2) . .
C7BB C2BB N1BB C8BB -59(2) . .
N1BB C1BB N2BB C8A 175(2) . .
N1BB C1BB N2BB C3BB 21(3) . .
N1BB C2BB C3BB C4BB 163.2(14) . .
N1BB C2BB C3BB N2BB 35.4(16) . .
N1BB C2BB C7BB C6BB -163.3(13) . .
N1BB C8BB N1C C1C -119.5(15) . .
N1BB C8BB N1C C2C 90.6(17) . .
N2BB C8A N2AB C1AB 45(6) . .
N2BB C8A N2AB C3AB -102(2) . .
N2BB C1BB N1BB C2BB 5(3) . .
N2BB C1BB N1BB C8BB 161(2) . .
N2BB C3BB C4BB C5BB 72(2) . .
O1BB C1BB N1BB C2BB -170(3) . .
O1BB C1BB N1BB C8BB -14(4) . .
O1BB C1BB N2BB C8A -10(5) . .
O1BB C1BB N2BB C3BB -165(3) . .
C2C C3C C4C C5C 44.2(5) . .
C2C C3C N2C C1C 32.4(4) . .
C2C C3C N2C C8C 173.9(3) . .
C3C C2C C7C C6C 44.8(5) . .
C3C C2C N1C C8B -161.1(6) . .
C3C C2C N1C C8BB -176.6(8) . .
C3C C2C N1C C1C 28.4(4) . .
C3C C4C C5C C6C -55.0(5) . .
C4C C3C N2C C1C 156.7(3) . .
C4C C3C N2C C8C -61.8(5) . .
C4C C5C C6C C7C 61.6(5) . .
C5C C6C C7C C2C -57.2(5) . .
C7C C2C C3C C4C -39.2(5) . .
C7C C2C C3C N2C 83.4(4) . .
C7C C2C N1C C8B 78.8(7) . .
C7C C2C N1C C8BB 63.3(9) . .
C7C C2C N1C C1C -91.7(4) . .
N1C C8B N1B C1B -77.9(12) . .
N1C C8B N1B C2B 57.8(11) . .
N1C C8BB N1BB C1BB -78(3) . .
N1C C8BB N1BB C2BB 75(2) . .
N1C C1C N2C C3C -16.1(4) . .
N1C C1C N2C C8C -158.7(3) . .
N1C C2C C3C C4C -157.3(3) . .
N1C C2C C3C N2C -34.8(4) . .
N1C C2C C7C C6C 156.6(4) . .
N2C C1C N1C C8B 179.6(5) . .
N2C C1C N1C C8BB -159.9(9) . .
N2C C1C N1C C2C -8.6(4) . .
N2C C3C C4C C5C -70.8(5) . .
O1C C1C N1C C8B -0.3(7) . .
O1C C1C N1C C8BB 20.1(11) . .
O1C C1C N1C C2C 171.4(4) . .
O1C C1C N2C C3C 163.9(4) . .
O1C C1C N2C C8C 21.3(5) . .
